data_7114313
loop_
_publ_author_name
'de Cian, Andr\'e'
'Djukic, Jean-Pierre'
'Fischer, Jean'
'Pfeffer, Michel'
'D\"otz, Karl Heinz'

_publ_section_title
;
 Expression of the prohelicity of bis-cyclomanganated
 2,3-diphenylquinoxaline through reactions with
 diaryldiazomethanesElectronic supplementary information (ESI) available:
 preparation procedure and spectroscopic data for 1b--d, crystal data for
 polymer 1e. See http://www.rsc.org/suppdata/cc/b1/b111570g
;
_journal_issue 6
_journal_name_full 'Chemical Communications'
_journal_page_first 638
_journal_paper_doi 10.1039/b111570g
_journal_year 2002
_chemical_formula_moiety 'C52 H32 Mn2 N2 O6'
_chemical_formula_sum 'C52 H32 Mn2 N2 O6'
_chemical_formula_weight 890.72
_chemical_name_systematic ' ?'
_space_group_IT_number 14
_symmetry_cell_setting monoclinic
_symmetry_space_group_name_Hall '-P 2yn'
_symmetry_space_group_name_H-M 'P 1 21/n 1'
_cell_angle_alpha 90
_cell_angle_beta 93.588(5)
_cell_angle_gamma 90
_cell_formula_units_Z 4
_cell_length_a 15.6887(7)
_cell_length_b 16.7698(9)
_cell_length_c 15.9857(7)
_cell_measurement_temperature 294
_cell_volume 4197.5(3)
_computing_publication_material CIFGEN_IN_OpenMoleN_(_1997)
_computing_structure_refinement LSFM_OpenMoleN_(_1997)
_computing_structure_solution Direct_methods_(SIR,_Burla_et_al.,_1989)
_diffrn_ambient_temperature 294
_diffrn_measurement_details
;
16708 reflections were collected using program Collect
("Collect" Data collection software, Nonius B.V., 1998)
The conditions were as follow : crystal to detector distance =  35. mm.
Scan angle =  2.0 deg 1 scans of   40 sec per frame.
Data collection was divided into  1 set(s)
with the following starting angles and number of frames :

Set 1 Theta =    5.90 Omega =    0.00 Kappa =    0.00   99 frames
Friedel pairs were averaged. Internal R = 0.06
;
_diffrn_measurement_device_type KappaCCD
_diffrn_measurement_method '\p scans'
_diffrn_radiation_monochromator graphite
_diffrn_radiation_type Mo-K\a
_diffrn_radiation_wavelength 0.71073
_diffrn_reflns_av_R_equivalents 0.060
_diffrn_reflns_av_sigmaI/netI 0.333
_diffrn_reflns_limit_h_max 20
_diffrn_reflns_limit_h_min -20
_diffrn_reflns_limit_k_max 20
_diffrn_reflns_limit_k_min -21
_diffrn_reflns_limit_l_max 20
_diffrn_reflns_limit_l_min -20
_diffrn_reflns_number 16708
_diffrn_reflns_theta_max 27.51
_diffrn_reflns_theta_min 2.5
_diffrn_source xray_tube
_diffrn_standards_decay_% 0
_exptl_absorpt_coefficient_mu 0.657
_exptl_absorpt_correction_type none
_exptl_crystal_colour 'dark blue'
_exptl_crystal_density_diffrn 1.41
_exptl_crystal_density_method none
_exptl_crystal_description prism
_exptl_crystal_F_000 1824
_exptl_crystal_size_max 0.20
_exptl_crystal_size_mid 0.14
_exptl_crystal_size_min 0.10
_refine_diff_density_max 0.289
_refine_diff_density_min -0.126
_refine_ls_extinction_method none
_refine_ls_goodness_of_fit_all 8.409
_refine_ls_goodness_of_fit_ref 1.040
_refine_ls_hydrogen_treatment noref
_refine_ls_matrix_type full
_refine_ls_number_constraints 0
_refine_ls_number_parameters 559
_refine_ls_number_reflns 3947
_refine_ls_number_restraints 0
_refine_ls_R_factor_all 0.139
_refine_ls_R_factor_gt 0.035
_refine_ls_shift/esd_mean 0.000
_refine_ls_shift/su_max 0.003
_refine_ls_structure_factor_coef F
_refine_ls_weighting_scheme sigma
_refine_ls_wR_factor_all 0.283
_refine_ls_wR_factor_ref 0.040
_reflns_number_gt 3947
_reflns_number_total 9786
_reflns_threshold_expression >3.0\s(I)
_cod_data_source_file b111570g.txt
_cod_data_source_block 1c
_cod_original_sg_symbol_H-M 'P 21/n'
_cod_database_code 7114313

loop_
_symmetry_equiv_pos_as_xyz
x,y,z
1/2-x,1/2+y,1/2-z
-x,-y,-z
1/2+x,1/2-y,1/2+z

loop_
_atom_site_label
_atom_site_fract_x
_atom_site_fract_y
_atom_site_fract_z
_atom_site_U_iso_or_equiv
_atom_site_adp_type
_atom_site_calc_flag
_atom_site_calc_attached_atom
_atom_site_type_symbol
MN1 0.28683(3) 0.18729(3) 0.32886(3) 0.0374(3) Uani ? ? Mn
MN2 0.65448(3) 0.09686(3) 0.16454(3) 0.0341(3) Uani ? ? Mn
C1 0.1903(1) 0.1668(2) 0.3794(1) 0.049(2) Uani ? ? C
O1 0.1292(1) 0.1580(2) 0.4147(1) 0.079(2) Uani ? ? O
C2 0.3379(2) 0.1985(3) 0.4334(2) 0.065(3) Uani ? ? C
O2 0.3647(1) 0.2033(3) 0.5009(1) 0.107(3) Uani ? ? O
C3 0.2466(2) 0.2863(2) 0.3194(2) 0.053(2) Uani ? ? C
O3 0.2163(1) 0.3491(1) 0.3172(1) 0.080(2) Uani ? ? O
C4 0.2419(2) 0.1370(2) 0.2097(2) 0.032(2) Uani ? ? C
C5 0.1476(2) 0.1345(2) 0.1805(2) 0.037(2) Uani ? ? C
C6 0.0912(2) 0.1963(2) 0.1926(2) 0.049(2) Uani ? ? C
C7 0.0068(2) 0.1927(3) 0.1606(2) 0.061(3) Uani ? ? C
C8 -0.0229(2) 0.1280(3) 0.1170(2) 0.062(3) Uani ? ? C
C9 0.0312(2) 0.0656(2) 0.1044(2) 0.065(3) Uani ? ? C
C10 0.1163(2) 0.0694(2) 0.1343(2) 0.055(2) Uani ? ? C
C11 0.2912(1) 0.1610(2) 0.1347(1) 0.031(2) Uani ? ? C
C12 0.3345(1) 0.1059(2) 0.0891(1) 0.043(2) Uani ? ? C
C13 0.3776(2) 0.1286(2) 0.0198(2) 0.053(2) Uani ? ? C
C14 0.3761(2) 0.2064(2) -0.0054(2) 0.058(2) Uani ? ? C
C15 0.3315(1) 0.2614(2) 0.0371(1) 0.054(2) Uani ? ? C
C16 0.2892(1) 0.2391(2) 0.1062(1) 0.045(2) Uani ? ? C
C17 0.2736(2) 0.0719(2) 0.2634(2) 0.031(2) Uani ? ? C
C18 0.2176(2) 0.0143(2) 0.2980(2) 0.038(2) Uani ? ? C
C19 0.2450(2) -0.0428(2) 0.3527(2) 0.046(2) Uani ? ? C
C20 0.3306(2) -0.0482(2) 0.3800(2) 0.047(2) Uani ? ? C
C21 0.3870(2) 0.0056(2) 0.3527(2) 0.040(2) Uani ? ? C
C22 0.3607(2) 0.0669(2) 0.2963(2) 0.031(2) Uani ? ? C
C23 0.4257(1) 0.1231(2) 0.2662(1) 0.028(2) Uani ? ? C
N1 0.4017(1) 0.1983(1) 0.2745(1) 0.030(1) Uani ? ? N
C24 0.4530(1) 0.2579(2) 0.2472(1) 0.034(2) Uani ? ? C
C25 0.5267(1) 0.2383(2) 0.2055(1) 0.033(2) Uani ? ? C
C26 0.5746(2) 0.2996(2) 0.1715(2) 0.052(2) Uani ? ? C
C27 0.5545(2) 0.3766(2) 0.1860(2) 0.062(2) Uani ? ? C
C28 0.4860(1) 0.3960(2) 0.2332(1) 0.058(2) Uani ? ? C
C29 0.4348(1) 0.3383(2) 0.2621(2) 0.046(2) Uani ? ? C
C30 0.7370(2) 0.0308(2) 0.1338(2) 0.047(2) Uani ? ? C
O4 0.7907(1) -0.0089(2) 0.1104(1) 0.076(2) Uani ? ? O
C31 0.6099(2) 0.0932(2) 0.0569(2) 0.051(2) Uani ? ? C
O5 0.5879(1) 0.0910(2) -0.0129(1) 0.081(2) Uani ? ? O
C32 0.7260(2) 0.1760(2) 0.1471(2) 0.044(2) Uani ? ? C
O6 0.7747(1) 0.2255(2) 0.1350(1) 0.067(2) Uani ? ? O
C33 0.6853(2) 0.0837(2) 0.2971(2) 0.032(2) Uani ? ? C
C34 0.6501(1) 0.1492(2) 0.3509(1) 0.034(2) Uani ? ? C
C35 0.5910(1) 0.1334(2) 0.4098(1) 0.043(2) Uani ? ? C
C36 0.5642(2) 0.1934(3) 0.4618(2) 0.059(2) Uani ? ? C
C37 0.5964(2) 0.2688(2) 0.4560(2) 0.072(3) Uani ? ? C
C38 0.6553(1) 0.2857(2) 0.3993(1) 0.067(3) Uani ? ? C
C39 0.6828(1) 0.2259(2) 0.3479(1) 0.051(2) Uani ? ? C
C40 0.7750(2) 0.0672(2) 0.3344(2) 0.034(2) Uani ? ? C
C41 0.7857(2) 0.0304(2) 0.4129(2) 0.045(2) Uani ? ? C
C42 0.8644(2) 0.0262(2) 0.4565(2) 0.048(2) Uani ? ? C
C43 0.9342(2) 0.0602(2) 0.4238(2) 0.049(2) Uani ? ? C
C44 0.9265(2) 0.0952(2) 0.3469(2) 0.050(2) Uani ? ? C
C45 0.8481(2) 0.0982(2) 0.3024(2) 0.044(2) Uani ? ? C
C46 0.6321(1) 0.0156(2) 0.2706(1) 0.033(2) Uani ? ? C
C47 0.6643(2) -0.0642(2) 0.2701(2) 0.041(2) Uani ? ? C
C48 0.6181(2) -0.1265(2) 0.2380(2) 0.047(2) Uani ? ? C
C49 0.5356(1) -0.1160(2) 0.2025(1) 0.045(2) Uani ? ? C
C50 0.5009(1) -0.0421(2) 0.1999(1) 0.038(2) Uani ? ? C
C51 0.5469(1) 0.0249(2) 0.2322(1) 0.031(2) Uani ? ? C
C52 0.5048(1) 0.1041(2) 0.2339(1) 0.026(2) Uani ? ? C
N2 0.5522(1) 0.1602(1) 0.2016(1) 0.031(1) Uani ? ? N
H1 0.1105 0.2420 0.2234 0.0663 Uiso calc C6 H
H2 -0.0305 0.2361 0.1693 0.0878 Uiso calc C7 H
H3 -0.0807 0.1259 0.0955 0.0925 Uiso calc C8 H
H4 0.0106 0.0195 0.0751 0.0866 Uiso calc C9 H
H5 0.1537 0.0267 0.1229 0.0725 Uiso calc C10 H
H6 0.3348 0.0515 0.1055 0.0556 Uiso calc C12 H
H7 0.4080 0.0901 -0.0101 0.0705 Uiso calc C13 H
H8 0.4062 0.2222 -0.0525 0.0771 Uiso calc C14 H
H9 0.3295 0.3153 0.0188 0.0718 Uiso calc C15 H
H10 0.2581 0.2779 0.1350 0.0585 Uiso calc C16 H
H11 0.1584 0.0166 0.2815 0.0504 Uiso calc C18 H
H12 0.2052 -0.0797 0.3729 0.0603 Uiso calc C19 H
H13 0.3495 -0.0894 0.4175 0.0616 Uiso calc C20 H
H14 0.4454 0.0021 0.3720 0.0529 Uiso calc C21 H
H15 0.6210 0.2870 0.1383 0.0716 Uiso calc C26 H
H16 0.5877 0.4179 0.1637 0.0942 Uiso calc C27 H
H17 0.4749 0.4504 0.2454 0.0900 Uiso calc C28 H
H18 0.3868 0.3524 0.2924 0.0671 Uiso calc C29 H
H19 0.5687 0.0811 0.4146 0.0587 Uiso calc C35 H
H20 0.5234 0.1821 0.5017 0.0842 Uiso calc C36 H
H21 0.5776 0.3097 0.4916 0.0949 Uiso calc C37 H
H22 0.6774 0.3382 0.3952 0.0897 Uiso calc C38 H
H23 0.7251 0.2376 0.3096 0.0665 Uiso calc C39 H
H24 0.7375 0.0076 0.4369 0.0593 Uiso calc C41 H
H25 0.8701 -0.0003 0.5091 0.0633 Uiso calc C42 H
H26 0.9879 0.0595 0.4547 0.0669 Uiso calc C43 H
H27 0.9753 0.1176 0.3236 0.0684 Uiso calc C44 H
H28 0.8443 0.1222 0.2485 0.0589 Uiso calc C45 H
H29 0.7206 -0.0739 0.2933 0.0547 Uiso calc C47 H
H30 0.6424 -0.1784 0.2397 0.0646 Uiso calc C48 H
H31 0.5038 -0.1603 0.1804 0.0593 Uiso calc C49 H
H32 0.4445 -0.0350 0.1759 0.0496 Uiso calc C50 H

loop_
_atom_site_aniso_label
_atom_site_aniso_U_11
_atom_site_aniso_U_22
_atom_site_aniso_U_33
_atom_site_aniso_U_12
_atom_site_aniso_U_13
_atom_site_aniso_U_23
_atom_site_aniso_type_symbol
MN1 0.0307(3) 0.0401(3) 0.0427(3) -0.0011(3) 0.0073(2) -0.0049(3) Mn
MN2 0.0298(3) 0.0378(3) 0.0352(3) 0.0020(2) 0.0048(2) 0.0003(3) Mn
C1 0.048(2) 0.052(2) 0.047(2) -0.003(2) 0.007(2) -0.005(2) C
O1 0.054(1) 0.106(2) 0.085(2) -0.016(2) 0.037(1) -0.001(2) O
C2 0.042(2) 0.125(3) 0.051(2) -0.002(3) 0.009(2) -0.037(2) C
O2 0.066(2) 0.329(5) 0.057(2) 0.007(3) -0.005(2) -0.078(3) O
C3 0.041(2) 0.048(2) 0.074(2) -0.002(2) 0.018(2) -0.008(2) C
O3 0.076(2) 0.050(2) 0.136(2) 0.019(1) 0.039(2) 0.002(2) O
C4 0.028(2) 0.033(2) 0.037(2) -0.002(2) 0.004(1) 0.005(2) C
C5 0.029(2) 0.046(2) 0.039(2) -0.002(2) -0.001(2) 0.007(2) C
C6 0.034(2) 0.068(2) 0.050(2) 0.004(2) 0.002(2) 0.002(2) C
C7 0.035(2) 0.105(3) 0.063(3) 0.018(2) 0.006(2) 0.007(3) C
C8 0.035(2) 0.122(4) 0.056(2) -0.014(2) -0.002(2) 0.018(3) C
C9 0.054(2) 0.085(3) 0.058(2) -0.030(2) -0.012(2) 0.006(2) C
C10 0.048(2) 0.057(2) 0.061(2) -0.005(2) -0.005(2) 0.006(2) C
C11 0.025(2) 0.035(2) 0.035(2) 0.001(2) -0.005(2) 0.001(2) C
C12 0.045(2) 0.040(2) 0.043(2) 0.006(2) -0.001(2) 0.002(2) C
C13 0.056(2) 0.069(2) 0.039(2) 0.010(2) 0.010(2) -0.004(2) C
C14 0.066(2) 0.073(3) 0.041(2) -0.006(2) 0.017(2) 0.009(2) C
C15 0.071(2) 0.045(2) 0.051(2) -0.008(2) 0.009(2) 0.013(2) C
C16 0.048(2) 0.039(2) 0.048(2) 0.002(2) 0.007(2) 0.004(2) C
C17 0.029(2) 0.031(2) 0.033(2) -0.003(2) 0.003(1) -0.004(2) C
C18 0.030(2) 0.040(2) 0.046(2) -0.008(2) 0.001(2) -0.000(2) C
C19 0.054(2) 0.041(2) 0.046(2) -0.007(2) 0.012(2) 0.009(2) C
C20 0.054(2) 0.048(2) 0.040(2) 0.003(2) -0.002(2) 0.014(2) C
C21 0.039(2) 0.043(2) 0.040(2) -0.001(2) -0.004(2) 0.010(2) C
C22 0.029(2) 0.032(2) 0.032(2) -0.001(1) 0.003(1) -0.001(2) C
C23 0.028(2) 0.030(2) 0.026(2) 0.001(2) -0.005(1) 0.000(2) C
N1 0.023(1) 0.034(1) 0.035(1) -0.001(1) -0.002(1) -0.004(1) N
C24 0.026(2) 0.032(2) 0.049(2) -0.002(2) -0.004(2) 0.001(2) C
C25 0.026(2) 0.032(2) 0.044(2) 0.002(2) -0.001(2) 0.005(2) C
C26 0.039(2) 0.040(2) 0.088(3) 0.003(2) 0.020(2) 0.021(2) C
C27 0.048(2) 0.038(2) 0.134(3) 0.006(2) 0.023(2) 0.032(2) C
C28 0.046(2) 0.032(2) 0.130(4) 0.008(2) 0.015(2) -0.002(2) C
C29 0.034(2) 0.032(2) 0.090(3) -0.000(2) 0.016(2) -0.002(2) C
C30 0.043(2) 0.051(2) 0.048(2) -0.002(2) 0.007(2) -0.005(2) C
O4 0.061(2) 0.072(2) 0.100(2) 0.021(1) 0.027(1) -0.018(2) O
C31 0.045(2) 0.069(2) 0.043(2) 0.004(2) 0.006(2) -0.003(2) C
O5 0.089(2) 0.142(3) 0.042(2) 0.017(2) -0.005(1) -0.009(2) O
C32 0.033(2) 0.054(2) 0.047(2) 0.006(2) 0.012(1) 0.007(2) C
O6 0.046(1) 0.066(2) 0.096(2) -0.011(1) 0.017(1) 0.018(2) O
C33 0.029(2) 0.035(2) 0.033(2) 0.004(2) 0.002(1) 0.003(2) C
C34 0.029(2) 0.039(2) 0.035(2) 0.005(2) -0.007(2) 0.000(2) C
C35 0.034(2) 0.062(2) 0.038(2) 0.005(2) -0.005(2) -0.003(2) C
C36 0.048(2) 0.104(3) 0.042(2) 0.019(2) -0.001(2) -0.025(2) C
C37 0.074(3) 0.079(3) 0.063(3) 0.029(2) -0.017(2) -0.036(2) C
C38 0.087(3) 0.051(2) 0.067(3) 0.003(2) -0.014(2) -0.018(2) C
C39 0.056(2) 0.045(2) 0.051(2) -0.002(2) -0.004(2) -0.006(2) C
C40 0.031(2) 0.032(2) 0.039(2) 0.003(2) 0.000(2) -0.001(2) C
C41 0.032(2) 0.056(2) 0.049(2) 0.008(2) 0.005(2) 0.004(2) C
C42 0.041(2) 0.062(2) 0.043(2) 0.015(2) -0.001(2) 0.006(2) C
C43 0.033(2) 0.058(2) 0.061(2) 0.007(2) -0.014(2) 0.001(2) C
C44 0.031(2) 0.060(2) 0.067(2) -0.002(2) -0.002(2) 0.010(2) C
C45 0.030(2) 0.054(2) 0.051(2) -0.001(2) -0.003(2) 0.009(2) C
C46 0.030(2) 0.035(2) 0.035(2) 0.003(2) 0.003(1) 0.002(2) C
C47 0.034(2) 0.039(2) 0.053(2) 0.009(2) 0.000(2) 0.005(2) C
C48 0.052(2) 0.030(2) 0.067(2) 0.004(2) 0.006(2) 0.002(2) C
C49 0.046(2) 0.035(2) 0.056(2) -0.002(2) 0.002(2) -0.005(2) C
C50 0.031(2) 0.039(2) 0.044(2) -0.001(2) -0.000(2) -0.001(2) C
C51 0.029(2) 0.029(2) 0.035(2) 0.001(1) 0.003(1) 0.001(2) C
C52 0.024(2) 0.031(2) 0.025(2) 0.001(2) -0.003(1) 0.001(2) C
N2 0.028(1) 0.034(1) 0.031(1) 0.002(1) -0.001(1) 0.005(1) N

loop_
_atom_type_symbol
_atom_type_scat_dispersion_real
_atom_type_scat_dispersion_imag
_atom_type_scat_source
C 0.002 0.002 International_Tables_Vol_IV_Table_2.3.1
H 0.000 0.000 International_Tables_Vol_IV_Table_2.3.1
Mn 0.295 0.729 International_Tables_Vol_IV_Table_2.3.1
N 0.004 0.003 International_Tables_Vol_IV_Table_2.3.1
O 0.008 0.006 International_Tables_Vol_IV_Table_2.3.1

loop_
_geom_angle_atom_site_label_1
_geom_angle_atom_site_label_2
_geom_angle_atom_site_label_3
_geom_angle
C1 MN1 C2 86.7(2)
C1 MN1 C3 85.0(2)
C1 MN1 C4 94.8(2)
C1 MN1 C17 89.3(1)
C1 MN1 N1 173.7(2)
C2 MN1 C3 96.6(2)
C2 MN1 C4 162.2(2)
C2 MN1 C17 123.4(2)
C2 MN1 N1 91.8(2)
C3 MN1 C4 101.3(2)
C3 MN1 C17 139.2(2)
C3 MN1 N1 101.3(1)
C4 MN1 C17 39.0(1)
C4 MN1 N1 84.8(1)
C17 MN1 N1 86.4(1)
C30 MN2 C31 87.8(2)
C30 MN2 C32 86.8(2)
C30 MN2 C33 94.9(2)
C30 MN2 C46 88.9(1)
C30 MN2 N2 173.2(1)
C31 MN2 C32 94.9(2)
C31 MN2 C33 167.6(2)
C31 MN2 C46 129.2(2)
C31 MN2 N2 91.7(2)
C32 MN2 C33 97.3(2)
C32 MN2 C46 135.4(2)
C32 MN2 N2 99.9(1)
C33 MN2 C46 39.0(1)
C33 MN2 N2 84.2(1)
C46 MN2 N2 86.2(1)
MN1 C1 O1 175.6(4)
MN1 C2 O2 175.1(4)
MN1 C3 O3 175.2(4)
MN1 C4 C5 122.5(2)
MN1 C4 C11 115.9(2)
MN1 C4 C17 72.1(2)
C5 C4 C11 107.4(3)
C5 C4 C17 116.7(3)
C11 C4 C17 119.3(3)
C4 C5 C6 123.6(4)
C4 C5 C10 119.3(3)
C6 C5 C10 117.0(4)
C5 C6 C7 121.2(4)
C6 C7 C8 120.9(4)
C7 C8 C9 119.3(4)
C8 C9 C10 120.4(4)
C5 C10 C9 121.2(4)
C4 C11 C12 122.1(3)
C4 C11 C16 120.4(3)
C12 C11 C16 117.3(3)
C11 C12 C13 121.3(3)
C12 C13 C14 119.9(4)
C13 C14 C15 120.0(4)
C14 C15 C16 120.2(4)
C11 C16 C15 121.3(3)
MN1 C17 C4 68.9(2)
MN1 C17 C18 116.6(2)
MN1 C17 C22 79.5(2)
C4 C17 C18 122.4(3)
C4 C17 C22 122.8(3)
C18 C17 C22 114.1(3)
C17 C18 C19 123.3(3)
C18 C19 C20 120.9(3)
C19 C20 C21 119.6(4)
C20 C21 C22 121.3(4)
C17 C22 C21 120.7(3)
C17 C22 C23 119.9(3)
C21 C22 C23 119.2(3)
C22 C23 N1 111.4(3)
C22 C23 C52 127.6(3)
N1 C23 C52 121.0(3)
MN1 N1 C23 102.7(2)
MN1 N1 C24 138.3(2)
C23 N1 C24 119.0(3)
N1 C24 C25 119.8(3)
N1 C24 C29 121.1(3)
C25 C24 C29 119.1(3)
C24 C25 C26 119.3(3)
C24 C25 N2 119.6(3)
C26 C25 N2 121.0(3)
C25 C26 C27 119.7(3)
C26 C27 C28 121.0(4)
C27 C28 C29 120.7(4)
C24 C29 C28 119.8(3)
MN2 C30 O4 176.2(4)
MN2 C31 O5 174.8(4)
MN2 C32 O6 177.5(3)
MN2 C33 C34 114.6(2)
MN2 C33 C40 123.4(2)
MN2 C33 C46 72.9(2)
C34 C33 C40 105.6(3)
C34 C33 C46 120.5(3)
C40 C33 C46 118.0(3)
C33 C34 C35 121.9(3)
C33 C34 C39 120.1(3)
C35 C34 C39 117.7(3)
C34 C35 C36 120.6(4)
C35 C36 C37 120.2(4)
C36 C37 C38 120.4(4)
C37 C38 C39 119.6(4)
C34 C39 C38 121.5(4)
C33 C40 C41 119.4(3)
C33 C40 C45 123.6(3)
C41 C40 C45 116.1(4)
C40 C41 C42 122.0(3)
C41 C42 C43 119.8(4)
C42 C43 C44 119.8(4)
C43 C44 C45 120.5(4)
C40 C45 C44 121.7(4)
MN2 C46 C33 68.1(2)
MN2 C46 C47 119.8(2)
MN2 C46 C51 78.2(2)
C33 C46 C47 122.4(3)
C33 C46 C51 122.4(3)
C47 C46 C51 114.6(3)
C46 C47 C48 122.8(4)
C47 C48 C49 121.3(3)
C48 C49 C50 119.4(4)
C49 C50 C51 121.4(4)
C46 C51 C50 120.5(3)
C46 C51 C52 119.3(3)
C50 C51 C52 120.0(3)
C23 C52 C51 127.8(3)
C23 C52 N2 120.7(3)
C51 C52 N2 111.6(3)
MN2 N2 C25 138.3(2)
MN2 N2 C52 102.3(2)
C25 N2 C52 119.2(3)

loop_
_geom_bond_atom_site_label_1
_geom_bond_atom_site_label_2
_geom_bond_distance
MN1 C1 1.795(4)
MN1 C2 1.818(5)
MN1 C3 1.780(4)
MN1 C4 2.161(4)
MN1 C17 2.203(3)
MN1 N1 2.057(3)
MN2 C30 1.797(4)
MN2 C31 1.819(5)
MN2 C32 1.772(4)
MN2 C33 2.154(4)
MN2 C46 2.220(3)
MN2 N2 2.043(3)
C1 O1 1.151(4)
C2 O2 1.135(5)
C3 O3 1.154(4)
C4 C5 1.523(5)
C4 C11 1.521(5)
C4 C17 1.457(5)
C5 C6 1.385(5)
C5 C10 1.391(5)
C6 C7 1.390(6)
C7 C8 1.356(7)
C8 C9 1.370(7)
C9 C10 1.390(6)
C11 C12 1.382(5)
C11 C16 1.387(5)
C12 C13 1.385(5)
C13 C14 1.365(6)
C14 C15 1.365(5)
C15 C16 1.376(5)
C17 C18 1.439(4)
C17 C22 1.437(5)
C18 C19 1.348(5)
C19 C20 1.389(6)
C20 C21 1.356(5)
C21 C22 1.412(5)
C22 C23 1.491(4)
C23 N1 1.325(4)
C23 C52 1.410(4)
N1 C24 1.371(4)
C24 C25 1.408(4)
C24 C29 1.403(5)
C25 C26 1.404(5)
C25 N2 1.372(4)
C26 C27 1.352(5)
C27 C28 1.390(6)
C28 C29 1.357(5)
C30 O4 1.153(4)
C31 O5 1.146(5)
C32 O6 1.152(4)
C33 C34 1.520(5)
C33 C40 1.520(5)
C33 C46 1.462(5)
C34 C35 1.387(5)
C34 C39 1.388(5)
C35 C36 1.388(5)
C36 C37 1.366(7)
C37 C38 1.365(7)
C38 C39 1.382(5)
C40 C41 1.398(5)
C40 C45 1.388(5)
C41 C42 1.382(5)
C42 C43 1.367(5)
C43 C44 1.360(6)
C44 C45 1.381(5)
C46 C47 1.431(5)
C46 C51 1.444(5)
C47 C48 1.356(5)
C48 C49 1.391(5)
C49 C50 1.353(5)
C50 C51 1.413(5)
C51 C52 1.485(4)
C52 N2 1.325(4)
